data_7702830
loop_
_publ_author_name
'Hammes, Brian S.'
'Luo, Xuemei'
'Chohan, Balwant S.'
'Carrano, Mary W.'
'Carrano, Carl J.'

_publ_section_title
;
 Metal complexes of 3-carboxyethyl substituted trispyrazolylborates:
 interactions with the ester carbonyl oxygens
;
_journal_issue 17
_journal_name_full 'Journal of the Chemical Society, Dalton Transactions'
_journal_page_first 3374
_journal_paper_doi 10.1039/b204277k
_journal_year 2002
_chemical_formula_sum 'C38 H44 B2 N13 Ni O12'
_chemical_formula_weight 955.19
_space_group_IT_number 14
_space_group_name_Hall '-P 2yn'
_space_group_name_H-M_alt 'P 1 21/n 1'
_symmetry_cell_setting monoclinic
_symmetry_space_group_name_H-M 'P 1 21/n 1'
_atom_sites_solution_hydrogens geom
_atom_sites_solution_primary direct
_atom_sites_solution_secondary difmap
_audit_creation_method SHELXL
_cell_angle_alpha 90.00
_cell_angle_beta 92.51(3)
_cell_angle_gamma 90.00
_cell_formula_units_Z 4
_cell_length_a 19.325(4)
_cell_length_b 11.299(2)
_cell_length_c 19.940(4)
_cell_measurement_reflns_used 9862
_cell_measurement_temperature 193(2)
_cell_measurement_theta_max 27.48
_cell_measurement_theta_min 2.91
_cell_volume 4349.8(15)
_computing_structure_refinement 'SHELXL-93 (Sheldrick, 1993)'
_computing_structure_solution 'SHELXS-86 (Sheldrick, 1990)'
_diffrn_ambient_temperature 293(2)
_diffrn_measurement_device 'Nonius kappa CCD'
_diffrn_radiation_monochromator graphite
_diffrn_radiation_source 'fine-focus sealed tube'
_diffrn_radiation_type MoK\a
_diffrn_radiation_wavelength 0.71073
_diffrn_reflns_av_R_equivalents 0.0359
_diffrn_reflns_av_sigmaI/netI 0.0667
_diffrn_reflns_limit_h_max 25
_diffrn_reflns_limit_h_min -25
_diffrn_reflns_limit_k_max 14
_diffrn_reflns_limit_k_min -14
_diffrn_reflns_limit_l_max 25
_diffrn_reflns_limit_l_min -25
_diffrn_reflns_number 17148
_diffrn_reflns_theta_max 27.49
_diffrn_reflns_theta_min 2.93
_exptl_absorpt_coefficient_mu 0.523
_exptl_absorpt_correction_type none
_exptl_crystal_colour 'pale blue'
_exptl_crystal_density_diffrn 1.459
_exptl_crystal_description needle
_exptl_crystal_F_000 1988
_exptl_crystal_size_max 0.4
_exptl_crystal_size_mid 0.2
_exptl_crystal_size_min 0.1
_refine_diff_density_max 0.560
_refine_diff_density_min -0.453
_refine_diff_density_rms 0.076
_refine_ls_extinction_coef n/a
_refine_ls_extinction_method none
_refine_ls_goodness_of_fit_all 1.008
_refine_ls_goodness_of_fit_obs 1.079
_refine_ls_hydrogen_treatment riding
_refine_ls_matrix_type full
_refine_ls_number_parameters 595
_refine_ls_number_reflns 9943
_refine_ls_number_restraints 0
_refine_ls_restrained_S_all 1.009
_refine_ls_restrained_S_obs 1.079
_refine_ls_R_factor_all 0.1011
_refine_ls_R_factor_obs 0.0549
_refine_ls_shift/esd_max -0.008
_refine_ls_shift/esd_mean 0.001
_refine_ls_structure_factor_coef Fsqd
_refine_ls_weighting_details 'w=1/[\s^2^(Fo^2^)+(0.0630P)^2^+6.5146P] where P=(Fo^2^+2Fc^2^)/3'
_refine_ls_weighting_scheme calc
_refine_ls_wR_factor_all 0.1519
_refine_ls_wR_factor_obs 0.1298
_reflns_number_observed 6515
_reflns_number_total 9944
_reflns_observed_criterion >2sigma(I)
_cod_data_source_file b204277k.txt
_cod_data_source_block xl10
_cod_depositor_comments
;
The following automatic conversions were performed:

data item '_refine_ls_weighting_scheme' value 'calc
w=1/[\s^2^(Fo^2^)+(0.0630P)^2^+6.5146P] where P=(Fo^2^+2Fc^2^)/3' was
changed to 'calc'. A new data item '_refine_ls_weighting_details' was
created with the value set to
'w=1/[\s^2^(Fo^2^)+(0.0630P)^2^+6.5146P] where P=(Fo^2^+2Fc^2^)/3'.

Automatic conversion script
Id: cif_fix_values 6909 2019-04-08 15:41:33Z antanas 
;
_cod_original_sg_symbol_H-M P2(1)/n
_cod_database_code 7702830

loop_
_symmetry_equiv_pos_as_xyz
'x, y, z'
'-x+1/2, y+1/2, -z+1/2'
'-x, -y, -z'
'x-1/2, -y-1/2, z-1/2'

loop_
_atom_site_aniso_label
_atom_site_aniso_U_11
_atom_site_aniso_U_22
_atom_site_aniso_U_33
_atom_site_aniso_U_23
_atom_site_aniso_U_13
_atom_site_aniso_U_12
Ni1 0.0196(2) 0.0178(2) 0.0169(2) 0.0010(2) 0.00219(14) -0.0003(2)
N1 0.0224(13) 0.0206(13) 0.0203(12) 0.0028(11) 0.0049(10) 0.0003(11)
N2 0.0239(13) 0.0213(14) 0.0219(13) 0.0035(11) 0.0062(10) 0.0002(11)
N3 0.0258(14) 0.0220(14) 0.0231(13) -0.0001(11) 0.0015(11) 0.0001(11)
N4 0.0315(15) 0.0223(14) 0.0188(13) 0.0017(11) 0.0045(11) 0.0035(12)
N5 0.0191(12) 0.0187(13) 0.0196(12) -0.0002(10) 0.0030(10) 0.0005(10)
N6 0.0259(13) 0.0203(13) 0.0161(12) 0.0034(10) 0.0037(10) -0.0001(11)
N7 0.0197(13) 0.0205(13) 0.0185(12) 0.0014(10) 0.0025(10) -0.0006(10)
N8 0.0221(13) 0.0180(13) 0.0203(12) 0.0009(10) 0.0029(10) 0.0001(11)
N9 0.0209(13) 0.0191(13) 0.0202(12) 0.0012(11) 0.0028(10) 0.0013(11)
N10 0.0221(13) 0.0193(13) 0.0191(12) 0.0028(10) 0.0025(10) -0.0025(11)
N11 0.0195(13) 0.0185(13) 0.0201(13) 0.0005(10) 0.0040(10) -0.0004(10)
N12 0.0235(13) 0.0184(13) 0.0162(12) 0.0030(10) 0.0031(10) -0.0006(11)
O1 0.0243(12) 0.057(2) 0.0335(13) 0.0207(12) -0.0011(10) -0.0038(12)
O2 0.0235(12) 0.051(2) 0.0259(12) 0.0094(11) -0.0029(9) -0.0063(11)
O3 0.045(2) 0.054(2) 0.060(2) 0.0075(15) -0.0231(14) -0.0089(14)
O4 0.0331(13) 0.0327(14) 0.0401(14) 0.0046(11) -0.0068(11) -0.0059(11)
O5 0.0340(14) 0.0243(13) 0.067(2) -0.0003(12) 0.0177(12) 0.0056(11)
O6 0.0363(13) 0.0243(12) 0.0327(12) 0.0011(10) 0.0134(10) 0.0067(10)
O7 0.0330(13) 0.0416(15) 0.0309(12) 0.0085(11) -0.0102(10) -0.0035(11)
O8 0.0276(12) 0.0371(14) 0.0223(11) 0.0100(10) -0.0037(9) -0.0027(10)
O9 0.049(2) 0.0279(14) 0.073(2) -0.0061(13) 0.0303(15) 0.0031(12)
O10 0.054(2) 0.0282(13) 0.0439(15) 0.0065(12) 0.0291(12) 0.0120(12)
O11 0.060(2) 0.0230(13) 0.0436(15) -0.0060(11) 0.0206(13) -0.0081(12)
O12 0.0289(12) 0.0240(12) 0.0348(12) 0.0001(10) 0.0058(10) -0.0046(10)
C1 0.028(2) 0.038(2) 0.037(2) 0.009(2) 0.0092(15) 0.000(2)
C2 0.024(2) 0.024(2) 0.028(2) 0.0008(14) 0.0059(13) 0.0020(13)
C3 0.025(2) 0.025(2) 0.028(2) 0.0007(14) 0.0019(13) 0.0021(14)
C4 0.023(2) 0.017(2) 0.025(2) -0.0009(13) 0.0014(12) 0.0008(12)
C5 0.022(2) 0.022(2) 0.026(2) -0.0018(13) -0.0002(13) 0.0023(13)
C6 0.036(2) 0.070(3) 0.022(2) 0.010(2) -0.0060(15) -0.008(2)
C7 0.069(3) 0.046(2) 0.021(2) -0.002(2) 0.013(2) -0.005(2)
C8 0.047(2) 0.028(2) 0.019(2) -0.0032(14) 0.0045(14) 0.007(2)
C9 0.049(2) 0.030(2) 0.024(2) -0.0084(15) -0.005(2) 0.005(2)
C10 0.035(2) 0.023(2) 0.028(2) -0.0078(14) -0.0031(14) 0.0040(14)
C11 0.034(2) 0.025(2) 0.034(2) -0.008(2) -0.005(2) 0.0023(15)
C12 0.035(2) 0.034(2) 0.053(2) 0.002(2) 0.000(2) -0.009(2)
C13 0.054(2) 0.024(2) 0.029(2) 0.0069(15) 0.012(2) -0.002(2)
C14 0.030(2) 0.020(2) 0.0182(15) 0.0028(13) -0.0028(13) -0.0025(13)
C15 0.031(2) 0.022(2) 0.026(2) 0.0004(14) -0.0002(13) 0.0013(14)
C16 0.024(2) 0.021(2) 0.0196(15) -0.0013(13) -0.0034(12) 0.0005(13)
C17 0.0189(15) 0.023(2) 0.028(2) -0.0019(14) -0.0031(12) -0.0002(13)
C18 0.036(2) 0.038(2) 0.046(2) -0.002(2) 0.020(2) 0.004(2)
C19 0.024(2) 0.048(2) 0.042(2) 0.013(2) 0.0063(15) 0.002(2)
C20 0.023(2) 0.023(2) 0.028(2) 0.0027(14) 0.0031(13) 0.0013(13)
C21 0.022(2) 0.025(2) 0.030(2) 0.0020(14) -0.0014(13) -0.0006(13)
C22 0.025(2) 0.021(2) 0.022(2) -0.0001(13) -0.0026(12) 0.0020(13)
C23 0.026(2) 0.022(2) 0.022(2) -0.0020(13) -0.0015(13) 0.0014(13)
C24 0.038(2) 0.043(2) 0.024(2) 0.013(2) -0.0016(14) 0.002(2)
C25 0.036(2) 0.023(2) 0.035(2) 0.0087(15) 0.0046(15) -0.0002(15)
C26 0.025(2) 0.017(2) 0.028(2) 0.0040(13) -0.0023(13) -0.0025(13)
C27 0.027(2) 0.019(2) 0.030(2) -0.0013(14) 0.0000(13) 0.0023(13)
C28 0.023(2) 0.021(2) 0.024(2) 0.0004(13) -0.0013(12) 0.0009(13)
C29 0.020(2) 0.024(2) 0.032(2) -0.0040(14) -0.0011(13) 0.0005(13)
C30 0.044(2) 0.041(2) 0.039(2) 0.001(2) 0.022(2) 0.007(2)
C31 0.037(2) 0.036(2) 0.019(2) 0.0011(14) 0.0068(13) -0.004(2)
C32 0.028(2) 0.025(2) 0.0179(15) 0.0022(13) 0.0026(12) 0.0025(14)
C33 0.032(2) 0.025(2) 0.021(2) -0.0021(13) 0.0007(13) -0.0022(14)
C34 0.025(2) 0.020(2) 0.0208(15) 0.0006(13) -0.0003(12) 0.0000(13)
C35 0.031(2) 0.023(2) 0.0180(15) -0.0014(13) -0.0019(13) -0.0026(14)
C36 0.030(2) 0.031(2) 0.034(2) 0.003(2) 0.0041(14) -0.010(2)
B1 0.027(2) 0.024(2) 0.021(2) 0.0006(15) 0.0040(14) 0.001(2)
B2 0.024(2) 0.019(2) 0.020(2) 0.0015(14) 0.0025(13) -0.0008(14)
N13 0.064(3) 0.074(3) 0.054(2) 0.017(2) 0.018(2) 0.017(2)
C37 0.040(2) 0.077(4) 0.032(2) 0.012(2) 0.009(2) 0.019(2)
C38 0.064(3) 0.063(3) 0.046(2) 0.002(2) -0.002(2) 0.000(2)

loop_
_atom_site_label
_atom_site_type_symbol
_atom_site_fract_x
_atom_site_fract_y
_atom_site_fract_z
_atom_site_U_iso_or_equiv
_atom_site_thermal_displace_type
_atom_site_occupancy
_atom_site_calc_flag
_atom_site_refinement_flags
Ni1 Ni -0.00066(2) 0.28890(3) 0.24737(2) 0.01805(11) Uani 1 d .
N1 N -0.11001(13) 0.2846(2) 0.24123(12) 0.0210(5) Uani 1 d .
N2 N -0.14020(13) 0.2325(2) 0.29447(12) 0.0222(6) Uani 1 d .
N3 N -0.00187(13) 0.3326(2) 0.35081(12) 0.0236(6) Uani 1 d .
N4 N -0.04847(14) 0.2715(2) 0.38703(12) 0.0241(6) Uani 1 d .
N5 N -0.00216(12) 0.1036(2) 0.27805(12) 0.0191(5) Uani 1 d .
N6 N -0.04957(13) 0.0798(2) 0.32513(12) 0.0207(5) Uani 1 d .
N7 N 0.11178(12) 0.3017(2) 0.25061(12) 0.0195(5) Uani 1 d .
N8 N 0.13659(13) 0.3539(2) 0.19476(12) 0.0201(5) Uani 1 d .
N9 N -0.00384(12) 0.4696(2) 0.21757(12) 0.0200(5) Uani 1 d .
N10 N 0.03972(12) 0.4973(2) 0.16804(12) 0.0201(5) Uani 1 d .
N11 N 0.00291(12) 0.2346(2) 0.14691(12) 0.0193(5) Uani 1 d .
N12 N 0.04392(13) 0.3006(2) 0.10789(11) 0.0193(5) Uani 1 d .
O1 O -0.10167(12) 0.4095(2) 0.11006(12) 0.0384(6) Uani 1 d .
O2 O -0.21587(11) 0.3800(2) 0.09926(11) 0.0335(6) Uani 1 d .
O3 O 0.15055(14) 0.4671(3) 0.41426(15) 0.0536(8) Uani 1 d .
O4 O 0.08415(12) 0.5428(2) 0.33025(12) 0.0356(6) Uani 1 d .
O5 O 0.11049(12) -0.1212(2) 0.21596(14) 0.0415(6) Uani 1 d .
O6 O 0.10923(12) 0.0713(2) 0.19047(11) 0.0308(5) Uani 1 d .
O7 O 0.22211(12) 0.2016(2) 0.38927(11) 0.0355(6) Uani 1 d .
O8 O 0.11012(11) 0.1605(2) 0.36795(10) 0.0291(5) Uani 1 d .
O9 O -0.10917(14) 0.6895(2) 0.29416(15) 0.0493(7) Uani 1 d .
O10 O -0.10619(13) 0.4977(2) 0.31633(12) 0.0411(7) Uani 1 d .
O11 O -0.04707(14) -0.0577(2) 0.11155(13) 0.0418(6) Uani 1 d .
O12 O -0.11323(11) 0.0666(2) 0.16795(11) 0.0291(5) Uani 1 d .
C1 C -0.2575(2) 0.1767(3) 0.3343(2) 0.0343(8) Uani 1 d .
H1A H -0.2307(2) 0.1471(3) 0.3724(2) 0.080 Uiso 1 d R
H1B H -0.2893(2) 0.2357(3) 0.3489(2) 0.080 Uiso 1 d R
H1C H -0.2829(2) 0.1128(3) 0.3132(2) 0.080 Uiso 1 d R
C2 C -0.2104(2) 0.2304(3) 0.2852(2) 0.0252(7) Uani 1 d .
C3 C -0.2264(2) 0.2837(3) 0.2243(2) 0.0258(7) Uani 1 d .
H3A H -0.2716(2) 0.2958(3) 0.2037(2) 0.080 Uiso 1 d R
C4 C -0.1627(2) 0.3158(3) 0.19842(15) 0.0217(6) Uani 1 d .
C5 C -0.1535(2) 0.3729(3) 0.1328(2) 0.0234(7) Uani 1 d .
C6 C -0.2154(2) 0.4373(4) 0.0344(2) 0.0430(10) Uani 1 d .
H6A H -0.2615(2) 0.4389(4) 0.0145(2) 0.080 Uiso 1 d R
H6B H -0.1985(2) 0.5168(4) 0.0398(2) 0.080 Uiso 1 d R
H6C H -0.1856(2) 0.3941(4) 0.0058(2) 0.080 Uiso 1 d R
C7 C -0.0830(2) 0.2430(4) 0.5063(2) 0.0450(10) Uani 1 d .
H7A H -0.1176(2) 0.1926(4) 0.4853(2) 0.080 Uiso 1 d R
H7B H -0.0549(2) 0.1978(4) 0.5378(2) 0.080 Uiso 1 d R
H7C H -0.1052(2) 0.3062(4) 0.5294(2) 0.080 Uiso 1 d R
C8 C -0.0386(2) 0.2942(3) 0.4540(2) 0.0314(8) Uani 1 d .
C9 C 0.0163(2) 0.3697(3) 0.4613(2) 0.0342(8) Uani 1 d .
H9A H 0.0363(2) 0.4013(3) 0.5024(2) 0.080 Uiso 1 d R
C10 C 0.0372(2) 0.3929(3) 0.3963(2) 0.0289(7) Uani 1 d .
C11 C 0.0970(2) 0.4691(3) 0.3813(2) 0.0311(8) Uani 1 d .
C12 C 0.1418(2) 0.6146(3) 0.3100(2) 0.0405(9) Uani 1 d .
H12A H 0.1270(2) 0.6646(3) 0.2732(2) 0.080 Uiso 1 d R
H12B H 0.1582(2) 0.6628(3) 0.3470(2) 0.080 Uiso 1 d R
H12C H 0.1784(2) 0.5638(3) 0.2964(2) 0.080 Uiso 1 d R
C13 C -0.0923(2) -0.0881(3) 0.3951(2) 0.0356(8) Uani 1 d .
H13A H -0.1233(2) -0.0286(3) 0.4106(2) 0.080 Uiso 1 d R
H13B H -0.1187(2) -0.1519(3) 0.3750(2) 0.080 Uiso 1 d R
H13C H -0.0644(2) -0.1177(3) 0.4324(2) 0.080 Uiso 1 d R
C14 C -0.0458(2) -0.0357(3) 0.34443(14) 0.0231(7) Uani 1 d .
C15 C 0.0048(2) -0.0890(3) 0.3093(2) 0.0262(7) Uani 1 d .
H15A H 0.0200(2) -0.1697(3) 0.3125(2) 0.080 Uiso 1 d R
C16 C 0.0307(2) 0.0004(3) 0.26868(14) 0.0217(6) Uani 1 d .
C17 C 0.0872(2) -0.0229(3) 0.2226(2) 0.0235(7) Uani 1 d .
C18 C 0.1607(2) 0.0500(3) 0.1414(2) 0.0394(9) Uani 1 d .
H18A H 0.1734(2) 0.1234(3) 0.1210(2) 0.080 Uiso 1 d R
H18B H 0.2008(2) 0.0150(3) 0.1634(2) 0.080 Uiso 1 d R
H18C H 0.1423(2) -0.0029(3) 0.1074(2) 0.080 Uiso 1 d R
C19 C 0.2490(2) 0.4043(4) 0.1430(2) 0.0376(9) Uani 1 d .
H19A H 0.2188(2) 0.4346(4) 0.1076(2) 0.080 Uiso 1 d R
H19B H 0.2783(2) 0.4667(4) 0.1604(2) 0.080 Uiso 1 d R
H19C H 0.2771(2) 0.3422(4) 0.1258(2) 0.080 Uiso 1 d R
C20 C 0.2071(2) 0.3559(3) 0.1975(2) 0.0247(7) Uani 1 d .
C21 C 0.2289(2) 0.3042(3) 0.2575(2) 0.0259(7) Uani 1 d .
H21A H 0.2758(2) 0.2932(3) 0.2743(2) 0.080 Uiso 1 d R
C22 C 0.1684(2) 0.2715(3) 0.28837(15) 0.0225(7) Uani 1 d .
C23 C 0.1703(2) 0.2092(3) 0.35356(15) 0.0234(7) Uani 1 d .
C24 C 0.1081(2) 0.1040(3) 0.4323(2) 0.0354(8) Uani 1 d .
H24A H 0.0630(2) 0.0712(3) 0.4382(2) 0.080 Uiso 1 d R
H24B H 0.1421(2) 0.0420(3) 0.4351(2) 0.080 Uiso 1 d R
H24C H 0.1183(2) 0.1616(3) 0.4667(2) 0.080 Uiso 1 d R
C25 C 0.0765(2) 0.6710(3) 0.0985(2) 0.0312(8) Uani 1 d .
H25A H 0.0646(2) 0.7533(3) 0.0945(2) 0.080 Uiso 1 d R
H25B H 0.1249(2) 0.6634(3) 0.1108(2) 0.080 Uiso 1 d R
H25C H 0.0668(2) 0.6322(3) 0.0563(2) 0.080 Uiso 1 d R
C26 C 0.0341(2) 0.6136(3) 0.1509(2) 0.0234(7) Uani 1 d .
C27 C -0.0145(2) 0.6628(3) 0.1902(2) 0.0254(7) Uani 1 d .
H27A H -0.0309(2) 0.7430(3) 0.1890(2) 0.080 Uiso 1 d R
C28 C -0.0368(2) 0.5717(3) 0.23110(15) 0.0228(7) Uani 1 d .
C29 C -0.0870(2) 0.5919(3) 0.2834(2) 0.0253(7) Uani 1 d .
C30 C -0.1548(2) 0.5166(4) 0.3684(2) 0.0407(9) Uani 1 d .
H30A H -0.1654(2) 0.4427(4) 0.3893(2) 0.080 Uiso 1 d R
H30B H -0.1349(2) 0.5700(4) 0.4014(2) 0.080 Uiso 1 d R
H30C H -0.1965(2) 0.5505(4) 0.3487(2) 0.080 Uiso 1 d R
C31 C 0.0863(2) 0.3086(3) -0.00968(15) 0.0304(8) Uani 1 d .
H31A H 0.1089(2) 0.3790(3) 0.00702(15) 0.080 Uiso 1 d R
H31B H 0.1204(2) 0.2531(3) -0.02359(15) 0.080 Uiso 1 d R
H31C H 0.0558(2) 0.3284(3) -0.04727(15) 0.080 Uiso 1 d R
C32 C 0.0455(2) 0.2554(3) 0.04466(15) 0.0234(7) Uani 1 d .
C33 C 0.0052(2) 0.1549(3) 0.04337(15) 0.0258(7) Uani 1 d .
H33A H -0.0036(2) 0.1025(3) 0.00606(15) 0.080 Uiso 1 d R
C34 C -0.0201(2) 0.1453(3) 0.10756(15) 0.0222(6) Uani 1 d .
C35 C -0.0610(2) 0.0413(3) 0.12935(15) 0.0242(7) Uani 1 d .
C36 C -0.1512(2) -0.0345(3) 0.1916(2) 0.0317(8) Uani 1 d .
H36A H -0.1880(2) -0.0083(3) 0.2189(2) 0.080 Uiso 1 d R
H36B H -0.1703(2) -0.0783(3) 0.1539(2) 0.080 Uiso 1 d R
H36C H -0.1202(2) -0.0844(3) 0.2178(2) 0.080 Uiso 1 d R
B1 B -0.0959(2) 0.1782(3) 0.3524(2) 0.0237(8) Uani 1 d .
B2 B 0.0873(2) 0.4036(3) 0.1385(2) 0.0206(7) Uani 1 d .
N13 N 0.7650(2) -0.1199(4) 0.0168(2) 0.0636(11) Uani 1 d .
C37 C 0.7752(2) -0.0209(5) 0.0129(2) 0.0494(11) Uani 1 d .
C38 C 0.7878(2) 0.1062(4) 0.0093(2) 0.0576(12) Uani 1 d .
H100 H 0.1198 0.4381 0.0981 0.050 Uiso 1 d .
H101 H -0.1306 0.1400 0.3941 0.050 Uiso 1 d .

loop_
_atom_type_symbol
_atom_type_description
_atom_type_scat_dispersion_real
_atom_type_scat_dispersion_imag
_atom_type_scat_source
C C 0.0033 0.0016 'International Tables Vol C Tables 4.2.6.8 and 6.1.1.4'
H H 0.0000 0.0000 'International Tables Vol C Tables 4.2.6.8 and 6.1.1.4'
B B 0.0013 0.0007 'International Tables Vol C Tables 4.2.6.8 and 6.1.1.4'
N N 0.0061 0.0033 'International Tables Vol C Tables 4.2.6.8 and 6.1.1.4'
O O 0.0106 0.0060 'International Tables Vol C Tables 4.2.6.8 and 6.1.1.4'
Ni Ni 0.3393 1.1124 'International Tables Vol C Tables 4.2.6.8 and 6.1.1.4'

loop_
_geom_angle_atom_site_label_1
_geom_angle_atom_site_label_2
_geom_angle_atom_site_label_3
_geom_angle
N11 Ni1 N1 90.72(10)
N11 Ni1 N3 176.24(10)
N1 Ni1 N3 90.47(10)
N11 Ni1 N9 90.91(9)
N1 Ni1 N9 89.39(9)
N3 Ni1 N9 92.67(10)
N11 Ni1 N7 88.47(9)
N1 Ni1 N7 177.04(9)
N3 Ni1 N7 90.52(10)
N9 Ni1 N7 87.77(9)
N11 Ni1 N5 89.34(9)
N1 Ni1 N5 88.20(9)
N3 Ni1 N5 87.13(9)
N9 Ni1 N5 177.59(9)
N7 Ni1 N5 94.63(9)
C4 N1 N2 105.6(2)
C4 N1 Ni1 139.2(2)
N2 N1 Ni1 115.1(2)
C2 N2 N1 111.0(2)
C2 N2 B1 128.0(3)
N1 N2 B1 120.9(2)
C10 N3 N4 105.3(2)
C10 N3 Ni1 138.2(2)
N4 N3 Ni1 115.6(2)
C8 N4 N3 110.8(3)
C8 N4 B1 128.5(3)
N3 N4 B1 120.1(2)
C16 N5 N6 105.0(2)
C16 N5 Ni1 141.4(2)
N6 N5 Ni1 113.6(2)
C14 N6 N5 110.8(2)
C14 N6 B1 128.0(3)
N5 N6 B1 121.1(2)
C22 N7 N8 105.1(2)
C22 N7 Ni1 141.9(2)
N8 N7 Ni1 113.0(2)
C20 N8 N7 111.1(2)
C20 N8 B2 127.4(2)
N7 N8 B2 121.5(2)
C28 N9 N10 105.1(2)
C28 N9 Ni1 140.6(2)
N10 N9 Ni1 114.3(2)
C26 N10 N9 111.0(2)
C26 N10 B2 127.7(3)
N9 N10 B2 121.3(2)
C34 N11 N12 105.4(2)
C34 N11 Ni1 138.9(2)
N12 N11 Ni1 115.5(2)
N11 N12 C32 111.2(2)
N11 N12 B2 120.5(2)
C32 N12 B2 127.9(2)
C5 O2 C6 115.3(2)
C11 O4 C12 116.4(3)
C17 O6 C18 116.1(3)
C23 O8 C24 115.8(2)
C29 O10 C30 116.5(3)
C35 O12 C36 115.3(3)
N2 C2 C3 107.3(3)
N2 C2 C1 123.3(3)
C3 C2 C1 129.4(3)
C2 C3 C4 105.7(3)
N1 C4 C3 110.5(3)
N1 C4 C5 124.0(3)
C3 C4 C5 125.5(3)
O1 C5 O2 122.4(3)
O1 C5 C4 128.7(3)
O2 C5 C4 109.0(3)
C9 C8 N4 107.3(3)
C9 C8 C7 129.4(3)
N4 C8 C7 123.3(3)
C8 C9 C10 105.9(3)
N3 C10 C9 110.7(3)
N3 C10 C11 125.4(3)
C9 C10 C11 123.7(3)
O3 C11 O4 123.9(3)
O3 C11 C10 122.6(3)
O4 C11 C10 113.4(3)
N6 C14 C15 107.9(3)
N6 C14 C13 122.8(3)
C15 C14 C13 129.3(3)
C14 C15 C16 105.1(3)
N5 C16 C15 111.2(3)
N5 C16 C17 127.3(3)
C15 C16 C17 121.5(3)
O5 C17 O6 123.8(3)
O5 C17 C16 121.3(3)
O6 C17 C16 114.8(3)
N8 C20 C21 107.2(3)
N8 C20 C19 123.5(3)
C21 C20 C19 129.3(3)
C20 C21 C22 105.3(3)
N7 C22 C21 111.3(3)
N7 C22 C23 127.0(3)
C21 C22 C23 121.7(3)
O7 C23 O8 123.7(3)
O7 C23 C22 122.8(3)
O8 C23 C22 113.5(3)
N10 C26 C27 107.3(3)
N10 C26 C25 123.4(3)
C27 C26 C25 129.2(3)
C26 C27 C28 105.9(3)
N9 C28 C27 110.7(3)
N9 C28 C29 127.2(3)
C27 C28 C29 122.0(3)
O9 C29 O10 122.8(3)
O9 C29 C28 121.3(3)
O10 C29 C28 116.0(3)
N12 C32 C33 106.9(3)
N12 C32 C31 123.7(3)
C33 C32 C31 129.4(3)
C32 C33 C34 105.5(3)
N11 C34 C33 111.0(3)
N11 C34 C35 126.0(3)
C33 C34 C35 122.7(3)
O11 C35 O12 123.7(3)
O11 C35 C34 121.2(3)
O12 C35 C34 115.1(3)
N2 B1 N6 109.7(2)
N2 B1 N4 111.4(3)
N6 B1 N4 107.9(3)
N10 B2 N8 109.4(2)
N10 B2 N12 110.3(2)
N8 B2 N12 108.6(2)
N13 C37 C38 178.8(5)

loop_
_geom_bond_atom_site_label_1
_geom_bond_atom_site_label_2
_geom_bond_distance
Ni1 N11 2.099(2)
Ni1 N1 2.112(3)
Ni1 N3 2.122(3)
Ni1 N9 2.126(3)
Ni1 N7 2.176(2)
Ni1 N5 2.181(3)
N1 C4 1.347(4)
N1 N2 1.367(3)
N2 C2 1.361(4)
N2 B1 1.535(4)
N3 C10 1.341(4)
N3 N4 1.366(4)
N4 C8 1.364(4)
N4 B1 1.541(5)
N5 C16 1.345(4)
N5 N6 1.367(3)
N6 C14 1.361(4)
N6 B1 1.542(4)
N7 C22 1.345(4)
N7 N8 1.366(3)
N8 C20 1.362(4)
N8 B2 1.546(4)
N9 C28 1.351(4)
N9 N10 1.362(3)
N10 C26 1.361(4)
N10 B2 1.536(4)
N11 C34 1.342(4)
N11 N12 1.358(3)
N12 C32 1.362(4)
N12 B2 1.544(4)
O1 C5 1.192(4)
O2 C5 1.355(4)
O2 C6 1.447(4)
O3 C11 1.202(4)
O4 C11 1.329(4)
O4 C12 1.450(4)
O5 C17 1.209(4)
O6 C17 1.323(4)
O6 C18 1.446(4)
O7 C23 1.206(4)
O8 C23 1.329(4)
O8 C24 1.435(4)
O9 C29 1.206(4)
O10 C29 1.314(4)
O10 C30 1.446(4)
O11 C35 1.207(4)
O12 C35 1.328(4)
O12 C36 1.449(4)
C1 C2 1.496(4)
C2 C3 1.378(4)
C3 C4 1.403(4)
C4 C5 1.476(4)
C7 C8 1.497(5)
C8 C9 1.364(5)
C9 C10 1.399(5)
C10 C11 1.482(5)
C13 C14 1.504(4)
C14 C15 1.367(4)
C15 C16 1.401(4)
C16 C17 1.480(4)
C19 C20 1.488(4)
C20 C21 1.380(4)
C21 C22 1.395(4)
C22 C23 1.477(4)
C25 C26 1.503(4)
C26 C27 1.368(4)
C27 C28 1.393(4)
C28 C29 1.471(4)
C31 C32 1.494(4)
C32 C33 1.377(4)
C33 C34 1.394(4)
C34 C35 1.491(4)
N13 C37 1.139(6)
C37 C38 1.459(7)
